data_7019285
loop_
_publ_author_name
'Turov, Yevgeniya'
'Berry, John F.'

_publ_section_title
;
 Synthesis, characterization and thermal properties of trimetallic
 N(3)-Cr[quadruple bond, length as m-dash]CrM-N(3) azide complexes with M
 = Cr, Mn, Fe, and Co.
;
_journal_issue 26
_journal_name_full 'Dalton transactions (Cambridge, England : 2003)'
_journal_page_first 8153
_journal_page_last 8161
_journal_paper_doi 10.1039/c2dt30150d
_journal_volume 41
_journal_year 2012
_chemical_formula_moiety 'C44 H38 Co Cr2 N14, 2(F6 P), 2(C2 H3 N)'
_chemical_formula_sum 'C48 H44 Co Cr2 F12 N16 P2'
_chemical_formula_weight 1297.82
_chemical_name_common (Cr2Co(dpa)4(MeCN)2)(MeCN)2(PF6)2
_space_group_IT_number 15
_symmetry_cell_setting monoclinic
_symmetry_space_group_name_Hall '-C 2yc'
_symmetry_space_group_name_H-M 'C 1 2/c 1'
_atom_sites_solution_hydrogens geom
_atom_sites_solution_primary direct
_atom_sites_solution_secondary difmap
_audit_creation_method SHELXL-97
_cell_angle_alpha 90.00
_cell_angle_beta 125.3370(10)
_cell_angle_gamma 90.00
_cell_formula_units_Z 4
_cell_length_a 27.7912(10)
_cell_length_b 10.0388(4)
_cell_length_c 22.7492(8)
_cell_measurement_reflns_used 9734
_cell_measurement_temperature 100(2)
_cell_measurement_theta_max 30.5708
_cell_measurement_theta_min 2.1948
_cell_volume 5177.5(3)
_computing_cell_refinement 'SAINT Ver. 7.24A (Bruker-AXS, 2007)'
_computing_data_collection 'APEX2 Ver. 2.1-4 (Bruker-AXS, 2009)'
_computing_data_reduction 'SAINT Ver. 7.24A'
_computing_molecular_graphics SHELXTL
_computing_publication_material SHELXTL
_computing_structure_refinement 'SHELXTL, OLEX2 (Dolomanov et al., 2009)'
_computing_structure_solution 'SHELXS-97 (Sheldrick, 2008)'
_diffrn_ambient_temperature 100(2)
_diffrn_measured_fraction_theta_full 0.994
_diffrn_measured_fraction_theta_max 0.994
_diffrn_measurement_device_type 'Bruker SMART APEX2 area detector'
_diffrn_measurement_method '0.60\% \w and 0.6\% \f scans'
_diffrn_radiation_monochromator 'mirror optics'
_diffrn_radiation_source 'micro-focus sealed tube'
_diffrn_radiation_type MoK\a
_diffrn_radiation_wavelength 0.71073
_diffrn_reflns_av_R_equivalents 0.0244
_diffrn_reflns_av_sigmaI/netI 0.0126
_diffrn_reflns_limit_h_max 39
_diffrn_reflns_limit_h_min -39
_diffrn_reflns_limit_k_max 14
_diffrn_reflns_limit_k_min -14
_diffrn_reflns_limit_l_max 32
_diffrn_reflns_limit_l_min -32
_diffrn_reflns_number 71734
_diffrn_reflns_theta_full 30.61
_diffrn_reflns_theta_max 30.61
_diffrn_reflns_theta_min 1.87
_exptl_absorpt_coefficient_mu 0.888
_exptl_absorpt_correction_T_max 0.8084
_exptl_absorpt_correction_T_min 0.7764
_exptl_absorpt_correction_type multi-scan
_exptl_absorpt_process_details
;
SADABS (Bruker-AXS, 2007)
;
_exptl_crystal_colour green
_exptl_crystal_density_diffrn 1.675
_exptl_crystal_density_method 'not measured'
_exptl_crystal_description block
_exptl_crystal_F_000 2628
_exptl_crystal_size_max 0.30
_exptl_crystal_size_mid 0.30
_exptl_crystal_size_min 0.25
_refine_diff_density_max 0.672
_refine_diff_density_min -0.490
_refine_diff_density_rms 0.091
_refine_ls_extinction_method none
_refine_ls_goodness_of_fit_ref 0.864
_refine_ls_hydrogen_treatment undef
_refine_ls_matrix_type full
_refine_ls_number_parameters 372
_refine_ls_number_reflns 7932
_refine_ls_number_restraints 0
_refine_ls_restrained_S_all 0.864
_refine_ls_R_factor_all 0.0507
_refine_ls_R_factor_gt 0.0489
_refine_ls_shift/su_max 0.001
_refine_ls_shift/su_mean 0.000
_refine_ls_structure_factor_coef Fsqd
_refine_ls_weighting_details 'calc w=1/[\s^2^(Fo^2^)+(0.0823P)^2^+43.9356P] where P=(Fo^2^+2Fc^2^)/3'
_refine_ls_weighting_scheme calc
_refine_ls_wR_factor_gt 0.1499
_refine_ls_wR_factor_ref 0.1516
_reflns_number_gt 7560
_reflns_number_total 7932
_reflns_threshold_expression >2sigma(I)
_cod_data_source_file c2dt30150d.txt
_cod_data_source_block compound9(100K)
_cod_original_sg_symbol_H-M C2/c
_cod_database_code 7019285

loop_
_symmetry_equiv_pos_as_xyz
'x, y, z'
'-x, y, -z+1/2'
'x+1/2, y+1/2, z'
'-x+1/2, y+1/2, -z+1/2'
'-x, -y, -z'
'x, -y, z-1/2'
'-x+1/2, -y+1/2, -z'
'x+1/2, -y+1/2, z-1/2'

loop_
_atom_site_label
_atom_site_type_symbol
_atom_site_fract_x
_atom_site_fract_y
_atom_site_fract_z
_atom_site_U_iso_or_equiv
_atom_site_adp_type
_atom_site_occupancy
_atom_site_symmetry_multiplicity
_atom_site_calc_flag
_atom_site_refinement_flags
_atom_site_disorder_group
Co1 Co 0.420564(14) 0.43092(3) 0.252399(17) 0.01370(9) Uani 0.50 1 d P .
Cr1 Cr 0.420564(14) 0.43092(3) 0.252399(17) 0.01370(9) Uani 0.50 1 d P .
Cr2 Cr 0.50866(5) 0.43190(6) 0.25100(10) 0.0114(2) Uani 0.50 1 d P 1
P1 P 0.64951(3) 0.91272(6) 0.58721(3) 0.01901(13) Uani 1 1 d . .
F1 F 0.71876(7) 0.8831(2) 0.62987(10) 0.0348(4) Uani 1 1 d . .
F2 F 0.66365(10) 1.06932(17) 0.60159(11) 0.0354(4) Uani 1 1 d . .
F3 F 0.63661(7) 0.75650(16) 0.57385(9) 0.0251(3) Uani 1 1 d . .
F4 F 0.58127(8) 0.9431(2) 0.54505(12) 0.0394(5) Uani 1 1 d . .
F5 F 0.64487(9) 0.92586(18) 0.51360(9) 0.0319(4) Uani 1 1 d . .
F6 F 0.65533(9) 0.89972(19) 0.66141(10) 0.0336(4) Uani 1 1 d . .
N1 N 0.44337(9) 0.6139(2) 0.29760(10) 0.0168(3) Uani 1 1 d . .
N2 N 0.53633(10) 0.5711(2) 0.32718(12) 0.0213(4) Uani 1 1 d . .
N3 N 0.62560(9) 0.5168(2) 0.34758(11) 0.0171(4) Uani 1 1 d . .
N4 N 0.47201(8) 0.3538(2) 0.35339(10) 0.0156(3) Uani 1 1 d . .
N5 N 0.53662(9) 0.2914(2) 0.32625(11) 0.0191(4) Uani 1 1 d . .
N6 N 0.40244(9) 0.2436(2) 0.20881(10) 0.0169(4) Uani 1 1 d . .
N7 N 0.34064(11) 0.4206(2) 0.25428(12) 0.0229(4) Uani 1 1 d . .
N8 N 0.6925(2) 0.3879(4) 0.6308(2) 0.0627(11) Uani 1 1 d . .
C1 C 0.40366(11) 0.6937(2) 0.29667(13) 0.0205(4) Uani 1 1 d . .
H1 H 0.3640 0.6640 0.2713 0.025 Uiso 1 1 calc R .
C2 C 0.41790(12) 0.8156(3) 0.33060(14) 0.0221(5) Uani 1 1 d . .
H2 H 0.3889 0.8682 0.3293 0.027 Uiso 1 1 calc R .
C3 C 0.47571(12) 0.8593(3) 0.36671(15) 0.0259(5) Uani 1 1 d . .
H3 H 0.4869 0.9431 0.3905 0.031 Uiso 1 1 calc R .
C4 C 0.51686(12) 0.7804(3) 0.36789(15) 0.0263(5) Uani 1 1 d . .
H4 H 0.5565 0.8101 0.3923 0.032 Uiso 1 1 calc R .
C5 C 0.50029(11) 0.6557(2) 0.33297(13) 0.0196(4) Uani 1 1 d . .
C6 C 0.59650(11) 0.5729(2) 0.37375(14) 0.0204(4) Uani 1 1 d . .
C7 C 0.62894(12) 0.6186(3) 0.44558(15) 0.0244(5) Uani 1 1 d . .
H7 H 0.6088 0.6483 0.4656 0.029 Uiso 1 1 calc R .
C8 C 0.68944(12) 0.6204(3) 0.48667(14) 0.0238(5) Uani 1 1 d . .
H8 H 0.7112 0.6542 0.5345 0.029 Uiso 1 1 calc R .
C9 C 0.71867(12) 0.5723(3) 0.45787(15) 0.0259(5) Uani 1 1 d . .
H9 H 0.7604 0.5762 0.4845 0.031 Uiso 1 1 calc R .
C10 C 0.68527(11) 0.5188(3) 0.38966(13) 0.0211(4) Uani 1 1 d . .
H10 H 0.7052 0.4812 0.3710 0.025 Uiso 1 1 calc R .
C11 C 0.45838(11) 0.3713(3) 0.40101(13) 0.0209(4) Uani 1 1 d . .
H11 H 0.4230 0.4171 0.3854 0.025 Uiso 1 1 calc R .
C12 C 0.49318(12) 0.3262(3) 0.47100(14) 0.0239(5) Uani 1 1 d . .
H12 H 0.4819 0.3398 0.5028 0.029 Uiso 1 1 calc R .
C13 C 0.54496(13) 0.2605(3) 0.49370(15) 0.0313(6) Uani 1 1 d . .
H13 H 0.5698 0.2276 0.5416 0.038 Uiso 1 1 calc R .
C14 C 0.56022(13) 0.2432(4) 0.44651(16) 0.0337(7) Uani 1 1 d . .
H14 H 0.5958 0.1985 0.4618 0.040 Uiso 1 1 calc R .
C15 C 0.52331(11) 0.2913(3) 0.37579(13) 0.0204(4) Uani 1 1 d . .
C16 C 0.57437(10) 0.2026(3) 0.32721(13) 0.0206(4) Uani 1 1 d . .
C17 C 0.58712(15) 0.0741(3) 0.35756(19) 0.0340(7) Uani 1 1 d . .
H17 H 0.5707 0.0457 0.3823 0.041 Uiso 1 1 calc R .
C18 C 0.62288(13) -0.0103(3) 0.35174(17) 0.0302(6) Uani 1 1 d . .
H18 H 0.6322 -0.0961 0.3733 0.036 Uiso 1 1 calc R .
C19 C 0.64548(12) 0.0314(3) 0.31372(16) 0.0258(5) Uani 1 1 d . .
H19 H 0.6704 -0.0252 0.3088 0.031 Uiso 1 1 calc R .
C20 C 0.63080(12) 0.1565(3) 0.28353(15) 0.0229(5) Uani 1 1 d . .
H20 H 0.6447 0.1834 0.2558 0.027 Uiso 1 1 calc R .
C21 C 0.30296(11) 0.3996(3) 0.25953(13) 0.0207(4) Uani 1 1 d . .
C22 C 0.25481(12) 0.3683(3) 0.26574(15) 0.0271(5) Uani 1 1 d . .
H22A H 0.2329 0.2911 0.2355 0.041 Uiso 1 1 calc R .
H22B H 0.2282 0.4450 0.2499 0.041 Uiso 1 1 calc R .
H22C H 0.2709 0.3478 0.3161 0.041 Uiso 1 1 calc R .
C23 C 0.7033(2) 0.3406(4) 0.5944(2) 0.0472(9) Uani 1 1 d . .
C24 C 0.7168(2) 0.2801(4) 0.5473(2) 0.0504(9) Uani 1 1 d . .
H24A H 0.6927 0.3220 0.4996 0.076 Uiso 1 1 calc R .
H24B H 0.7081 0.1845 0.5427 0.076 Uiso 1 1 calc R .
H24C H 0.7587 0.2930 0.5678 0.076 Uiso 1 1 calc R .

loop_
_atom_site_aniso_label
_atom_site_aniso_U_11
_atom_site_aniso_U_22
_atom_site_aniso_U_33
_atom_site_aniso_U_23
_atom_site_aniso_U_13
_atom_site_aniso_U_12
Co1 0.01437(15) 0.01386(16) 0.01398(15) 0.00092(10) 0.00883(13) 0.00067(10)
Cr1 0.01437(15) 0.01386(16) 0.01398(15) 0.00092(10) 0.00883(13) 0.00067(10)
Cr2 0.0123(7) 0.0124(2) 0.0124(3) -0.0006(3) 0.0089(6) -0.0004(2)
P1 0.0219(3) 0.0195(3) 0.0184(3) -0.0022(2) 0.0133(2) -0.0026(2)
F1 0.0193(7) 0.0472(11) 0.0353(9) 0.0116(8) 0.0142(7) -0.0012(7)
F2 0.0529(12) 0.0209(8) 0.0362(9) -0.0056(7) 0.0279(9) -0.0107(7)
F3 0.0309(8) 0.0191(7) 0.0268(7) -0.0050(6) 0.0175(7) -0.0028(6)
F4 0.0254(9) 0.0352(10) 0.0558(12) 0.0067(9) 0.0225(9) 0.0074(7)
F5 0.0452(10) 0.0341(9) 0.0211(7) 0.0019(6) 0.0220(8) 0.0005(7)
F6 0.0553(11) 0.0311(9) 0.0309(8) -0.0088(7) 0.0344(9) -0.0125(8)
N1 0.0191(9) 0.0183(9) 0.0173(8) -0.0003(7) 0.0130(7) 0.0005(7)
N2 0.0230(10) 0.0212(10) 0.0275(10) -0.0097(8) 0.0190(9) -0.0047(7)
N3 0.0194(9) 0.0163(8) 0.0221(9) -0.0003(7) 0.0158(8) -0.0008(7)
N4 0.0159(8) 0.0169(8) 0.0163(8) 0.0011(6) 0.0107(7) 0.0003(7)
N5 0.0188(9) 0.0237(10) 0.0199(9) 0.0069(7) 0.0142(8) 0.0050(7)
N6 0.0160(8) 0.0215(9) 0.0162(8) 0.0028(7) 0.0111(7) 0.0019(7)
N7 0.0276(11) 0.0227(10) 0.0214(9) 0.0032(8) 0.0158(9) 0.0037(8)
N8 0.090(3) 0.048(2) 0.057(2) -0.0141(17) 0.047(2) -0.016(2)
C1 0.0201(10) 0.0203(10) 0.0235(11) 0.0018(8) 0.0139(9) 0.0036(8)
C2 0.0264(11) 0.0198(10) 0.0229(11) 0.0009(9) 0.0158(10) 0.0054(9)
C3 0.0289(12) 0.0220(11) 0.0293(12) -0.0060(9) 0.0183(11) 0.0011(10)
C4 0.0245(12) 0.0256(12) 0.0324(13) -0.0101(10) 0.0185(11) -0.0043(10)
C5 0.0205(10) 0.0220(11) 0.0213(10) -0.0043(8) 0.0149(9) -0.0015(8)
C6 0.0219(11) 0.0174(10) 0.0281(12) -0.0057(8) 0.0181(10) -0.0043(8)
C7 0.0238(11) 0.0262(12) 0.0289(12) -0.0105(10) 0.0184(10) -0.0045(9)
C8 0.0253(12) 0.0260(12) 0.0237(11) -0.0061(9) 0.0162(10) -0.0033(9)
C9 0.0221(11) 0.0324(13) 0.0256(12) -0.0023(10) 0.0151(10) -0.0007(9)
C10 0.0201(11) 0.0253(11) 0.0233(11) 0.0016(9) 0.0156(9) 0.0027(9)
C11 0.0202(10) 0.0264(11) 0.0194(10) -0.0012(9) 0.0134(9) 0.0009(9)
C12 0.0248(11) 0.0309(13) 0.0204(10) 0.0021(9) 0.0157(10) 0.0024(10)
C13 0.0311(13) 0.0465(17) 0.0234(12) 0.0153(11) 0.0198(11) 0.0133(12)
C14 0.0307(13) 0.0520(18) 0.0268(13) 0.0200(12) 0.0215(12) 0.0219(13)
C15 0.0213(10) 0.0217(11) 0.0227(10) 0.0069(8) 0.0154(9) 0.0042(8)
C16 0.0180(10) 0.0290(12) 0.0175(10) 0.0053(9) 0.0118(9) 0.0046(9)
C17 0.0422(16) 0.0357(15) 0.0444(16) 0.0218(13) 0.0367(15) 0.0211(13)
C18 0.0335(14) 0.0306(14) 0.0367(14) 0.0118(11) 0.0261(13) 0.0130(11)
C19 0.0263(12) 0.0242(12) 0.0349(13) -0.0047(10) 0.0223(11) -0.0001(10)
C20 0.0268(11) 0.0221(11) 0.0303(12) -0.0068(9) 0.0225(10) -0.0051(9)
C21 0.0237(11) 0.0225(11) 0.0189(10) 0.0046(8) 0.0140(9) 0.0071(9)
C22 0.0251(12) 0.0340(14) 0.0289(12) 0.0072(11) 0.0194(11) 0.0042(10)
C23 0.062(2) 0.0334(17) 0.0447(19) -0.0021(14) 0.0303(18) -0.0111(16)
C24 0.064(3) 0.0400(19) 0.055(2) -0.0016(16) 0.039(2) -0.0088(17)

loop_
_atom_type_symbol
_atom_type_description
_atom_type_scat_dispersion_real
_atom_type_scat_dispersion_imag
_atom_type_scat_source
C C 0.0033 0.0016 'International Tables Vol C Tables 4.2.6.8 and 6.1.1.4'
H H 0.0000 0.0000 'International Tables Vol C Tables 4.2.6.8 and 6.1.1.4'
Co Co 0.3494 0.9721 'International Tables Vol C Tables 4.2.6.8 and 6.1.1.4'
Cr Cr 0.3209 0.6236 'International Tables Vol C Tables 4.2.6.8 and 6.1.1.4'
F F 0.0171 0.0103 'International Tables Vol C Tables 4.2.6.8 and 6.1.1.4'
N N 0.0061 0.0033 'International Tables Vol C Tables 4.2.6.8 and 6.1.1.4'
P P 0.1023 0.0942 'International Tables Vol C Tables 4.2.6.8 and 6.1.1.4'

loop_
_geom_angle_atom_site_label_1
_geom_angle_atom_site_label_2
_geom_angle_atom_site_label_3
_geom_angle
_geom_angle_site_symmetry_1
_geom_angle_site_symmetry_3
Cr2 Co1 N1 89.39(6) 2_655 .
Cr2 Co1 N4 88.91(7) 2_655 .
N1 Co1 N4 87.85(8) . .
Cr2 Co1 N3 87.34(7) 2_655 2_655
N1 Co1 N3 89.61(8) . 2_655
N4 Co1 N3 175.50(8) . 2_655
Cr2 Co1 N6 87.60(6) 2_655 .
N1 Co1 N6 176.69(8) . .
N4 Co1 N6 90.73(8) . .
N3 Co1 N6 91.61(8) 2_655 .
Cr2 Co1 N7 177.46(7) 2_655 .
N1 Co1 N7 93.15(8) . .
N4 Co1 N7 91.02(8) . .
N3 Co1 N7 92.83(8) 2_655 .
N6 Co1 N7 89.86(8) . .
Cr2 Co1 Cr2 1.20(9) 2_655 .
N1 Co1 Cr2 88.94(6) . .
N4 Co1 Cr2 87.79(7) . .
N3 Co1 Cr2 88.45(7) 2_655 .
N6 Co1 Cr2 88.02(6) . .
N7 Co1 Cr2 177.56(6) . .
Cr2 Cr2 N5 87.2(3) 2_655 .
Cr2 Cr2 N2 86.6(3) 2_655 .
N5 Cr2 N2 89.23(12) . .
Cr2 Cr2 Cr1 173.5(5) 2_655 2_655
N5 Cr2 Cr1 97.19(7) . 2_655
N2 Cr2 Cr1 98.17(8) . 2_655
Cr2 Cr2 Co1 173.5(5) 2_655 2_655
N5 Cr2 Co1 97.19(7) . 2_655
N2 Cr2 Co1 98.17(8) . 2_655
Cr1 Cr2 Co1 0.00(3) 2_655 2_655
Cr2 Cr2 N5 79.8(3) 2_655 2_655
N5 Cr2 N5 89.46(13) . 2_655
N2 Cr2 N5 166.44(9) . 2_655
Cr1 Cr2 N5 95.38(7) 2_655 2_655
Co1 Cr2 N5 95.38(7) 2_655 2_655
Cr2 Cr2 N2 80.4(3) 2_655 2_655
N5 Cr2 N2 167.52(9) . 2_655
N2 Cr2 N2 90.65(14) . 2_655
Cr1 Cr2 N2 95.17(8) 2_655 2_655
Co1 Cr2 N2 95.17(8) 2_655 2_655
N5 Cr2 N2 87.72(12) 2_655 2_655
Cr2 Cr2 Co1 5.3(4) 2_655 .
N5 Cr2 Co1 83.28(7) . .
N2 Cr2 Co1 83.03(7) . .
Cr1 Cr2 Co1 178.70(9) 2_655 .
Co1 Cr2 Co1 178.70(9) 2_655 .
N5 Cr2 Co1 83.41(6) 2_655 .
N2 Cr2 Co1 84.32(7) 2_655 .
F4 P1 F3 90.88(10) . .
F4 P1 F1 179.56(12) . .
F3 P1 F1 89.54(10) . .
F4 P1 F6 90.53(12) . .
F3 P1 F6 89.72(9) . .
F1 P1 F6 89.59(11) . .
F4 P1 F2 90.06(12) . .
F3 P1 F2 179.04(13) . .
F1 P1 F2 89.52(12) . .
F6 P1 F2 90.07(10) . .
F4 P1 F5 90.39(11) . .
F3 P1 F5 90.49(9) . .
F1 P1 F5 89.48(10) . .
F6 P1 F5 179.05(11) . .
F2 P1 F5 89.70(10) . .
C1 N1 C5 119.0(2) . .
C1 N1 Co1 121.14(17) . .
C5 N1 Co1 119.76(16) . .
C6 N2 C5 123.3(2) . .
C6 N2 Cr2 111.44(16) . .
C5 N2 Cr2 125.26(18) . .
C6 N2 Cr2 123.12(16) . 2_655
C5 N2 Cr2 113.32(17) . 2_655
C10 N3 C6 118.4(2) . .
C10 N3 Cr1 121.13(16) . 2_655
C6 N3 Cr1 120.48(16) . 2_655
C10 N3 Co1 121.13(16) . 2_655
C6 N3 Co1 120.48(16) . 2_655
C11 N4 C15 118.7(2) . .
C11 N4 Co1 121.17(16) . .
C15 N4 Co1 120.01(15) . .
C16 N5 C15 123.6(2) . .
C16 N5 Cr2 112.89(15) . .
C15 N5 Cr2 123.25(16) . .
C16 N5 Cr2 123.63(16) . 2_655
C15 N5 Cr2 112.69(16) . 2_655
C20 N6 C16 118.5(2) 2_655 2_655
C20 N6 Co1 121.68(16) 2_655 .
C16 N6 Co1 119.82(16) 2_655 .
C21 N7 Co1 171.0(2) . .
N1 C1 C2 123.3(2) . .
N1 C1 H1 118.3 . .
C2 C1 H1 118.3 . .
C1 C2 C3 118.2(2) . .
C1 C2 H2 120.9 . .
C3 C2 H2 120.9 . .
C4 C3 C2 119.6(2) . .
C4 C3 H3 120.2 . .
C2 C3 H3 120.2 . .
C3 C4 C5 120.2(2) . .
C3 C4 H4 119.9 . .
C5 C4 H4 119.9 . .
N1 C5 N2 114.5(2) . .
N1 C5 C4 119.7(2) . .
N2 C5 C4 125.7(2) . .
N2 C6 N3 114.9(2) . .
N2 C6 C7 125.3(2) . .
N3 C6 C7 119.6(2) . .
C8 C7 C6 120.2(2) . .
C8 C7 H7 119.9 . .
C6 C7 H7 119.9 . .
C7 C8 C9 119.6(2) . .
C7 C8 H8 120.2 . .
C9 C8 H8 120.2 . .
C10 C9 C8 118.0(2) . .
C10 C9 H9 121.0 . .
C8 C9 H9 121.0 . .
N3 C10 C9 123.8(2) . .
N3 C10 H10 118.1 . .
C9 C10 H10 118.1 . .
N4 C11 C12 123.4(2) . .
N4 C11 H11 118.3 . .
C12 C11 H11 118.3 . .
C11 C12 C13 118.2(2) . .
C11 C12 H12 120.9 . .
C13 C12 H12 120.9 . .
C14 C13 C12 119.5(2) . .
C14 C13 H13 120.2 . .
C12 C13 H13 120.2 . .
C13 C14 C15 120.1(2) . .
C13 C14 H14 120.0 . .
C15 C14 H14 120.0 . .
N4 C15 N5 114.4(2) . .
N4 C15 C14 120.2(2) . .
N5 C15 C14 125.2(2) . .
N6 C16 N5 114.7(2) 2_655 .
N6 C16 C17 119.8(2) 2_655 .
N5 C16 C17 125.3(2) . .
C18 C17 C16 120.7(3) . .
C18 C17 H17 119.7 . .
C16 C17 H17 119.7 . .
C17 C18 C19 119.1(3) . .
C17 C18 H18 120.4 . .
C19 C18 H18 120.4 . .
C20 C19 C18 118.3(2) . .
C20 C19 H19 120.9 . .
C18 C19 H19 120.9 . .
N6 C20 C19 123.5(2) 2_655 .
N6 C20 H20 118.2 2_655 .
C19 C20 H20 118.2 . .
N7 C21 C22 178.2(3) . .
C21 C22 H22A 109.5 . .
C21 C22 H22B 109.5 . .
H22A C22 H22B 109.5 . .
C21 C22 H22C 109.5 . .
H22A C22 H22C 109.5 . .
H22B C22 H22C 109.5 . .
N8 C23 C24 179.5(6) . .
C23 C24 H24A 109.5 . .
C23 C24 H24B 109.5 . .
H24A C24 H24B 109.5 . .
C23 C24 H24C 109.5 . .
H24A C24 H24C 109.5 . .
H24B C24 H24C 109.5 . .

loop_
_geom_bond_atom_site_label_1
_geom_bond_atom_site_label_2
_geom_bond_distance
_geom_bond_site_symmetry_2
Co1 Cr2 2.0127(7) 2_655
Co1 N1 2.020(2) .
Co1 N4 2.0302(19) .
Co1 N3 2.046(2) 2_655
Co1 N6 2.049(2) .
Co1 N7 2.249(2) .
Co1 Cr2 2.4668(8) .
Cr2 Cr2 0.4564(13) 2_655
Cr2 N5 1.996(2) .
Cr2 N2 2.002(2) .
Cr2 Cr1 2.0127(7) 2_655
Cr2 Co1 2.0127(7) 2_655
Cr2 N5 2.025(2) 2_655
Cr2 N2 2.027(2) 2_655
P1 F4 1.583(2) .
P1 F3 1.5982(17) .
P1 F1 1.6042(18) .
P1 F6 1.6054(17) .
P1 F2 1.6075(18) .
P1 F5 1.6086(17) .
N1 C1 1.354(3) .
N1 C5 1.361(3) .
N2 C6 1.367(3) .
N2 C5 1.376(3) .
N2 Cr2 2.027(2) 2_655
N3 C10 1.353(3) .
N3 C6 1.373(3) .
N3 Cr1 2.046(2) 2_655
N3 Co1 2.046(2) 2_655
N4 C11 1.350(3) .
N4 C15 1.359(3) .
N5 C16 1.368(3) .
N5 C15 1.374(3) .
N5 Cr2 2.025(2) 2_655
N6 C20 1.354(3) 2_655
N6 C16 1.366(3) 2_655
N7 C21 1.140(3) .
N8 C23 1.135(6) .
C1 C2 1.377(3) .
C1 H1 0.9500 .
C2 C3 1.387(4) .
C2 H2 0.9500 .
C3 C4 1.379(4) .
C3 H3 0.9500 .
C4 C5 1.410(3) .
C4 H4 0.9500 .
C6 C7 1.410(4) .
C7 C8 1.372(4) .
C7 H7 0.9500 .
C8 C9 1.392(4) .
C8 H8 0.9500 .
C9 C10 1.375(4) .
C9 H9 0.9500 .
C10 H10 0.9500 .
C11 C12 1.376(3) .
C11 H11 0.9500 .
C12 C13 1.383(4) .
C12 H12 0.9500 .
C13 C14 1.374(4) .
C13 H13 0.9500 .
C14 C15 1.402(3) .
C14 H14 0.9500 .
C16 N6 1.366(3) 2_655
C16 C17 1.408(4) .
C17 C18 1.370(4) .
C17 H17 0.9500 .
C18 C19 1.395(4) .
C18 H18 0.9500 .
C19 C20 1.376(4) .
C19 H19 0.9500 .
C20 N6 1.354(3) 2_655
C20 H20 0.9500 .
C21 C22 1.459(4) .
C22 H22A 0.9800 .
C22 H22B 0.9800 .
C22 H22C 0.9800 .
C23 C24 1.458(6) .
C24 H24A 0.9800 .
C24 H24B 0.9800 .
C24 H24C 0.9800 .

loop_
_geom_torsion_atom_site_label_1
_geom_torsion_atom_site_label_2
_geom_torsion_atom_site_label_3
_geom_torsion_atom_site_label_4
_geom_torsion
_geom_torsion_site_symmetry_1
_geom_torsion_site_symmetry_4
N1 Co1 Cr2 N5 110.75(9) . .
N4 Co1 Cr2 N5 22.87(9) . .
N3 Co1 Cr2 N5 -159.61(9) 2_655 .
N6 Co1 Cr2 N5 -67.94(9) . .
Cr2 Co1 Cr2 N2 132.8(3) 2_655 .
N1 Co1 Cr2 N2 20.71(10) . .
N4 Co1 Cr2 N2 -67.18(10) . .
N3 Co1 Cr2 N2 110.34(10) 2_655 .
N6 Co1 Cr2 N2 -157.99(10) . .
Cr2 Co1 Cr2 N5 -46.9(3) 2_655 2_655
N1 Co1 Cr2 N5 -159.01(9) . 2_655
N4 Co1 Cr2 N5 113.10(9) . 2_655
N3 Co1 Cr2 N5 -69.37(9) 2_655 2_655
N6 Co1 Cr2 N5 22.29(9) . 2_655
Cr2 Co1 Cr2 N2 41.4(3) 2_655 2_655
N1 Co1 Cr2 N2 -70.65(9) . 2_655
N4 Co1 Cr2 N2 -158.54(10) . 2_655
N3 Co1 Cr2 N2 18.98(10) 2_655 2_655
N6 Co1 Cr2 N2 110.65(9) . 2_655
Cr2 Co1 N1 C1 160.76(18) 2_655 .
N4 Co1 N1 C1 -110.30(19) . .
N3 Co1 N1 C1 73.41(18) 2_655 .
N7 Co1 N1 C1 -19.40(19) . .
Cr2 Co1 N1 C1 161.87(18) . .
Cr2 Co1 N1 C5 -22.72(18) 2_655 .
N4 Co1 N1 C5 66.22(18) . .
N3 Co1 N1 C5 -110.07(18) 2_655 .
Cr2 Co1 N1 C5 -21.61(18) . .
Cr2 Cr2 N2 C6 155.4(3) 2_655 .
N5 Cr2 N2 C6 68.24(18) . .
Cr1 Cr2 N2 C6 -28.92(19) 2_655 .
Co1 Cr2 N2 C6 -28.92(19) 2_655 .
N5 Cr2 N2 C6 152.8(5) 2_655 .
N2 Cr2 N2 C6 -124.24(19) 2_655 .
Co1 Cr2 N2 C6 151.57(18) . .
Cr2 Cr2 N2 C5 -24.8(4) 2_655 .
N5 Cr2 N2 C5 -112.0(2) . .
Cr1 Cr2 N2 C5 150.9(2) 2_655 .
Co1 Cr2 N2 C5 150.9(2) 2_655 .
N5 Cr2 N2 C5 -27.4(6) 2_655 .
N2 Cr2 N2 C5 55.6(2) 2_655 .
Co1 Cr2 N2 C5 -28.6(2) . .
N5 Cr2 N2 Cr2 -87.2(3) . 2_655
Cr1 Cr2 N2 Cr2 175.6(4) 2_655 2_655
Co1 Cr2 N2 Cr2 175.6(4) 2_655 2_655
N5 Cr2 N2 Cr2 -2.7(4) 2_655 2_655
N2 Cr2 N2 Cr2 80.3(3) 2_655 2_655
Co1 Cr2 N2 Cr2 -3.9(3) . 2_655
Cr2 Co1 N4 C11 154.79(19) 2_655 .
N1 Co1 N4 C11 65.37(19) . .
N6 Co1 N4 C11 -117.62(19) . .
N7 Co1 N4 C11 -27.75(19) . .
Cr2 Co1 N4 C11 154.39(19) . .
Cr2 Co1 N4 C15 -20.58(18) 2_655 .
N1 Co1 N4 C15 -110.01(19) . .
N6 Co1 N4 C15 67.00(19) . .
N7 Co1 N4 C15 156.88(19) . .
Cr2 Co1 N4 C15 -20.99(18) . .
Cr2 Cr2 N5 C16 147.5(3) 2_655 .
N2 Cr2 N5 C16 -125.87(19) . .
Cr1 Cr2 N5 C16 -27.73(19) 2_655 .
Co1 Cr2 N5 C16 -27.73(19) 2_655 .
N5 Cr2 N5 C16 67.62(16) 2_655 .
N2 Cr2 N5 C16 144.6(5) 2_655 .
Co1 Cr2 N5 C16 151.06(18) . .
Cr2 Cr2 N5 C15 -37.9(4) 2_655 .
N2 Cr2 N5 C15 48.8(2) . .
Cr1 Cr2 N5 C15 146.9(2) 2_655 .
Co1 Cr2 N5 C15 146.9(2) 2_655 .
N5 Cr2 N5 C15 -117.7(2) 2_655 .
N2 Cr2 N5 C15 -40.8(6) 2_655 .
Co1 Cr2 N5 C15 -34.3(2) . .
N2 Cr2 N5 Cr2 86.7(3) . 2_655
Cr1 Cr2 N5 Cr2 -175.2(4) 2_655 2_655
Co1 Cr2 N5 Cr2 -175.2(4) 2_655 2_655
N5 Cr2 N5 Cr2 -79.8(3) 2_655 2_655
N2 Cr2 N5 Cr2 -2.9(4) 2_655 2_655
Co1 Cr2 N5 Cr2 3.6(3) . 2_655
Cr2 Co1 N6 C20 157.37(19) 2_655 2_655
N4 Co1 N6 C20 68.49(19) . 2_655
N3 Co1 N6 C20 -115.35(19) 2_655 2_655
N7 Co1 N6 C20 -22.53(19) . 2_655
Cr2 Co1 N6 C20 156.25(19) . 2_655
Cr2 Co1 N6 C16 -20.63(18) 2_655 2_655
N4 Co1 N6 C16 -109.51(18) . 2_655
N3 Co1 N6 C16 66.64(18) 2_655 2_655
N7 Co1 N6 C16 159.47(18) . 2_655
Cr2 Co1 N6 C16 -21.75(18) . 2_655
C5 N1 C1 C2 -0.8(4) . .
Co1 N1 C1 C2 175.77(19) . .
N1 C1 C2 C3 0.9(4) . .
C1 C2 C3 C4 -0.3(4) . .
C2 C3 C4 C5 -0.4(4) . .
C1 N1 C5 N2 -176.4(2) . .
Co1 N1 C5 N2 7.0(3) . .
C1 N1 C5 C4 0.1(3) . .
Co1 N1 C5 C4 -176.52(19) . .
C6 N2 C5 N1 -160.5(2) . .
Cr2 N2 C5 N1 19.8(3) . .
Cr2 N2 C5 N1 13.9(3) 2_655 .
C6 N2 C5 C4 23.3(4) . .
Cr2 N2 C5 C4 -156.4(2) . .
Cr2 N2 C5 C4 -162.3(2) 2_655 .
C3 C4 C5 N1 0.5(4) . .
C3 C4 C5 N2 176.5(3) . .
C5 N2 C6 N3 -159.0(2) . .
Cr2 N2 C6 N3 20.8(3) . .
Cr2 N2 C6 N3 27.2(3) 2_655 .
C5 N2 C6 C7 25.5(4) . .
Cr2 N2 C6 C7 -154.7(2) . .
Cr2 N2 C6 C7 -148.3(2) 2_655 .
C10 N3 C6 N2 177.8(2) . .
Cr1 N3 C6 N2 -2.7(3) 2_655 .
Co1 N3 C6 N2 -2.7(3) 2_655 .
C10 N3 C6 C7 -6.4(3) . .
Cr1 N3 C6 C7 173.14(19) 2_655 .
Co1 N3 C6 C7 173.14(19) 2_655 .
N2 C6 C7 C8 -177.6(3) . .
N3 C6 C7 C8 7.1(4) . .
C6 C7 C8 C9 -2.3(4) . .
C7 C8 C9 C10 -2.9(4) . .
C6 N3 C10 C9 1.0(4) . .
Cr1 N3 C10 C9 -178.5(2) 2_655 .
Co1 N3 C10 C9 -178.5(2) 2_655 .
C8 C9 C10 N3 3.6(4) . .
C15 N4 C11 C12 -1.6(4) . .
Co1 N4 C11 C12 -177.0(2) . .
N4 C11 C12 C13 0.5(4) . .
C11 C12 C13 C14 0.4(5) . .
C12 C13 C14 C15 -0.3(5) . .
C11 N4 C15 N5 -173.0(2) . .
Co1 N4 C15 N5 2.5(3) . .
C11 N4 C15 C14 1.7(4) . .
Co1 N4 C15 C14 177.1(2) . .
C16 N5 C15 N4 -158.9(2) . .
Cr2 N5 C15 N4 27.0(3) . .
Cr2 N5 C15 N4 18.4(3) 2_655 .
C16 N5 C15 C14 26.8(4) . .
Cr2 N5 C15 C14 -147.3(3) . .
Cr2 N5 C15 C14 -155.9(3) 2_655 .
C13 C14 C15 N4 -0.7(5) . .
C13 C14 C15 N5 173.3(3) . .
C15 N5 C16 N6 -158.7(2) . 2_655
Cr2 N5 C16 N6 15.9(3) . 2_655
Cr2 N5 C16 N6 24.3(3) 2_655 2_655
C15 N5 C16 C17 25.5(4) . .
Cr2 N5 C16 C17 -159.8(3) . .
Cr2 N5 C16 C17 -151.5(3) 2_655 .
N6 C16 C17 C18 0.4(5) 2_655 .
N5 C16 C17 C18 175.9(3) . .
C16 C17 C18 C19 -1.6(5) . .
C17 C18 C19 C20 0.1(5) . .
C18 C19 C20 N6 2.8(4) . 2_655
